data_4330211
loop_
_publ_author_name
'Evgeny V. Tretyakov'
'Svyatoslav E. Tolstikov'
'Anastasiya O. Suvorova'
'Aleksey V. Polushkin'
'Galina V. Romanenko'
'Artem S. Bogomyakov'
'Sergey L. Veber'
'Matvey V. Fedin'
'Dmitry V. Stass'
'Edward Reijerse'
'Wolfgang Lubitz'
'Ekaterina M. Zueva'
'Victor I. Ovcharenko'

_publ_section_title
;
 Crucial Role of Paramagnetic Ligands for Magnetostructural Anomalies in
 "Breathing Crystals"
;
_journal_name_full 'Inorganic Chemistry'
_journal_page_first 9385
_journal_page_last 9394
_journal_paper_doi 10.1021/ic301149e
_journal_volume 51
_journal_year 2012
_chemical_formula_sum 'C50 H42 Cu3 F36 N6 O14'
_chemical_formula_weight 1825.52
_chemical_name_systematic
; 
 ? 
;
_space_group_IT_number 2
_symmetry_cell_setting triclinic
_symmetry_space_group_name_Hall '-P 1'
_symmetry_space_group_name_H-M 'P -1'
_atom_sites_solution_hydrogens geom
_atom_sites_solution_primary direct
_atom_sites_solution_secondary difmap
_audit_creation_method SHELXL-97
_cell_angle_alpha 95.768(12)
_cell_angle_beta 107.811(13)
_cell_angle_gamma 114.523(9)
_cell_formula_units_Z 1
_cell_length_a 12.0645(18)
_cell_length_b 12.7319(17)
_cell_length_c 13.740(3)
_cell_measurement_reflns_used 2921
_cell_measurement_temperature 240(2)
_cell_measurement_theta_max 18.21
_cell_measurement_theta_min 2.73
_cell_volume 1764.0(6)
_computing_cell_refinement 'Bruker SAINT'
_computing_data_collection 'Bruker APEX2'
_computing_data_reduction 'Bruker SAINT'
_computing_molecular_graphics 'Bruker SHELXTL'
_computing_publication_material 'Bruker SHELXTL'
_computing_structure_refinement 'SHELXL-97 (Sheldrick, 1997)'
_computing_structure_solution 'SHELXS-97 (Sheldrick, 1990)'
_diffrn_ambient_temperature 240(2)
_diffrn_measured_fraction_theta_full 0.858
_diffrn_measured_fraction_theta_max 0.858
_diffrn_measurement_device_type 'Bruker APEX-II CCD'
_diffrn_measurement_method '\f and \w scans'
_diffrn_radiation_monochromator graphite
_diffrn_radiation_source 'fine-focus sealed tube'
_diffrn_radiation_type MoK\a
_diffrn_radiation_wavelength 0.71073
_diffrn_reflns_av_R_equivalents 0.0823
_diffrn_reflns_av_sigmaI/netI 0.1710
_diffrn_reflns_limit_h_max 13
_diffrn_reflns_limit_h_min -12
_diffrn_reflns_limit_k_max 15
_diffrn_reflns_limit_k_min -16
_diffrn_reflns_limit_l_max 17
_diffrn_reflns_limit_l_min -17
_diffrn_reflns_number 19583
_diffrn_reflns_theta_full 27.00
_diffrn_reflns_theta_max 27.00
_diffrn_reflns_theta_min 1.61
_diffrn_standards_number 0
_exptl_absorpt_coefficient_mu 1.053
_exptl_absorpt_correction_type none
_exptl_crystal_colour dark_green
_exptl_crystal_density_diffrn 1.718
_exptl_crystal_description bulk
_exptl_crystal_F_000 907
_exptl_crystal_size_max 0.18
_exptl_crystal_size_mid 0.14
_exptl_crystal_size_min 0.08
_refine_diff_density_max 0.743
_refine_diff_density_min -0.459
_refine_diff_density_rms 0.088
_refine_ls_extinction_method none
_refine_ls_goodness_of_fit_ref 0.959
_refine_ls_hydrogen_treatment constr
_refine_ls_matrix_type full
_refine_ls_number_parameters 601
_refine_ls_number_reflns 6626
_refine_ls_number_restraints 0
_refine_ls_restrained_S_all 0.959
_refine_ls_R_factor_all 0.2197
_refine_ls_R_factor_gt 0.0708
_refine_ls_shift/su_max 0.002
_refine_ls_shift/su_mean 0.000
_refine_ls_structure_factor_coef Fsqd
_refine_ls_weighting_details 'calc w=1/[\s^2^(Fo^2^)+(0.1063P)^2^+0.0000P] where P=(Fo^2^+2Fc^2^)/3'
_refine_ls_weighting_scheme calc
_refine_ls_wR_factor_gt 0.1670
_refine_ls_wR_factor_ref 0.2391
_reflns_number_gt 2280
_reflns_number_total 6626
_reflns_threshold_expression >2sigma(I)
_cod_data_source_file ic301149e_si_002_27.cif
_cod_data_source_block 111
_cod_original_cell_volume 1764.0(5)
_cod_database_code 4330211

loop_
_symmetry_equiv_pos_as_xyz
'x, y, z'
'-x, -y, -z'

loop_
_atom_site_label
_atom_site_type_symbol
_atom_site_fract_x
_atom_site_fract_y
_atom_site_fract_z
_atom_site_U_iso_or_equiv
_atom_site_adp_type
_atom_site_occupancy
_atom_site_symmetry_multiplicity
_atom_site_calc_flag
_atom_site_refinement_flags
Cu1 Cu 0.0000 0.0000 0.0000 0.0656(5) Uani 1 2 d S
O1 O -0.0897(5) -0.1625(5) 0.0124(4) 0.0654(16) Uani 1 1 d .
C1 C -0.2159(17) -0.3262(13) 0.0645(15) 0.114(4) Uani 1 1 d .
F1 F -0.153(3) -0.338(2) 0.168(2) 0.182(13) Uani 0.50 1 d P
F1A F -0.244(2) -0.3586(19) 0.1357(17) 0.109(7) Uani 0.50 1 d P
F2 F -0.1898(8) -0.3855(5) 0.0060(6) 0.152(3) Uani 1 1 d .
F3 F -0.3452(11) -0.3649(7) 0.0109(11) 0.216(5) Uani 1 1 d .
C2 C -0.1448(10) -0.1891(7) 0.0741(7) 0.068(3) Uani 1 1 d .
C3 C -0.1572(9) -0.1159(8) 0.1458(7) 0.076(3) Uani 1 1 d .
H3A H -0.2052 -0.1508 0.1867 0.091 Uiso 1 1 calc R
C4 C -0.1029(8) 0.0054(9) 0.1606(6) 0.060(2) Uani 1 1 d .
C5 C -0.1204(12) 0.0830(9) 0.2411(9) 0.083(3) Uani 1 1 d .
F4 F -0.0115(7) 0.1600(6) 0.3129(5) 0.134(3) Uani 1 1 d .
F5 F -0.1794(7) 0.1414(6) 0.1935(5) 0.131(2) Uani 1 1 d .
F6 F -0.1996(7) 0.0186(6) 0.2841(6) 0.143(3) Uani 1 1 d .
O2 O -0.0352(6) 0.0666(5) 0.1136(4) 0.0678(16) Uani 1 1 d .
Cu2 Cu 0.44203(9) -0.19276(8) 0.39261(7) 0.0615(4) Uani 1 1 d .
O3 O 0.6117(6) -0.0625(4) 0.4884(4) 0.0572(15) Uani 1 1 d .
C6 C 0.8377(14) 0.0667(9) 0.5605(10) 0.076(3) Uani 1 1 d .
F7 F 0.952(2) 0.075(2) 0.567(2) 0.108(11) Uani 0.50 1 d P
F8 F 0.820(3) 0.140(2) 0.505(3) 0.104(11) Uani 0.50 1 d P
F9 F 0.812(3) 0.124(3) 0.636(3) 0.105(11) Uani 0.50 1 d P
F7A F 0.948(3) 0.067(2) 0.616(3) 0.133(17) Uani 0.50 1 d P
F8A F 0.870(3) 0.143(3) 0.506(2) 0.095(11) Uani 0.50 1 d P
F9A F 0.852(4) 0.095(3) 0.652(3) 0.139(17) Uani 0.50 1 d P
C7 C 0.7223(10) -0.0569(7) 0.5007(6) 0.058(2) Uani 1 1 d .
C8 C 0.7513(9) -0.1457(8) 0.4717(6) 0.070(2) Uani 1 1 d .
H8A H 0.8398 -0.1251 0.4844 0.084 Uiso 1 1 calc R
C9 C 0.6546(11) -0.2672(8) 0.4237(7) 0.068(3) Uani 1 1 d .
C10 C 0.7026(14) -0.3573(12) 0.3988(13) 0.092(4) Uani 1 1 d .
F10 F 0.674(5) -0.392(4) 0.300(3) 0.24(3) Uani 0.50 1 d P
F11 F 0.663(3) -0.4451(16) 0.443(3) 0.159(15) Uani 0.50 1 d P
F12 F 0.8254(10) -0.3137(8) 0.4223(18) 0.231(7) Uani 1 1 d .
F10A F 0.6311(17) -0.4286(17) 0.310(2) 0.094(9) Uani 0.50 1 d P
F11A F 0.702(6) -0.417(4) 0.458(2) 0.29(3) Uani 0.50 1 d P
O4 O 0.5336(6) -0.3113(5) 0.3979(4) 0.0715(17) Uani 1 1 d .
O5 O 0.3906(5) -0.2257(5) 0.5149(4) 0.0669(16) Uani 1 1 d .
C11 C 0.2652(17) -0.3173(16) 0.6135(10) 0.089(4) Uani 1 1 d .
F13 F 0.319(3) -0.200(3) 0.671(2) 0.097(9) Uani 0.50 1 d P
F14 F 0.177(3) -0.413(3) 0.6080(15) 0.146(11) Uani 0.50 1 d P
F15 F 0.370(2) -0.306(3) 0.6902(18) 0.150(15) Uani 0.50 1 d P
F13A F 0.256(6) -0.240(4) 0.654(4) 0.22(3) Uani 0.50 1 d P
F14A F 0.1320(18) -0.340(3) 0.5972(14) 0.112(7) Uani 0.50 1 d P
F15A F 0.300(6) -0.382(4) 0.657(2) 0.22(2) Uani 0.50 1 d P
C12 C 0.2831(9) -0.3095(7) 0.5088(7) 0.062(2) Uani 1 1 d .
C13 C 0.1797(9) -0.3914(7) 0.4172(7) 0.071(2) Uani 1 1 d .
H13A H 0.1053 -0.4523 0.4224 0.085 Uiso 1 1 calc R
C14 C 0.1838(9) -0.3853(8) 0.3188(7) 0.071(3) Uani 1 1 d .
C15 C 0.0574(18) -0.4779(14) 0.2206(13) 0.108(5) Uani 1 1 d .
F16 F 0.032(3) -0.433(7) 0.143(3) 0.37(7) Uani 0.40 1 d P
F17 F 0.099(2) -0.5243(18) 0.1613(15) 0.118(7) Uani 0.60 1 d P
F18 F -0.014(3) -0.571(2) 0.250(2) 0.145(12) Uani 0.50 1 d P
F16A F 0.012(2) -0.427(2) 0.160(2) 0.174(15) Uani 0.60 1 d P
F17A F 0.069(7) -0.578(5) 0.191(6) 0.31(4) Uani 0.40 1 d P
F18A F -0.048(3) -0.507(3) 0.2360(18) 0.133(9) Uani 0.50 1 d P
O6 O 0.2717(5) -0.3113(5) 0.2941(4) 0.0612(15) Uani 1 1 d .
O1R O 0.4869(5) -0.1289(4) 0.2799(4) 0.0583(14) Uani 1 1 d .
N2R N 0.4002(6) -0.1487(5) 0.1874(5) 0.0555(17) Uani 1 1 d .
C3R C 0.3904(8) -0.2319(7) 0.0948(6) 0.064(2) Uani 1 1 d .
C4R C 0.4577(11) -0.1537(9) 0.0322(8) 0.108(3) Uani 1 1 d .
H4RA H 0.5501 -0.1019 0.0764 0.162 Uiso 1 1 calc R
H4RB H 0.4153 -0.1052 0.0098 0.162 Uiso 1 1 calc R
H4RC H 0.4506 -0.2041 -0.0296 0.162 Uiso 1 1 calc R
C5R C 0.4602(10) -0.3027(8) 0.1397(7) 0.090(3) Uani 1 1 d .
H5RA H 0.5519 -0.2480 0.1835 0.135 Uiso 1 1 calc R
H5RB H 0.4552 -0.3573 0.0820 0.135 Uiso 1 1 calc R
H5RC H 0.4178 -0.3479 0.1823 0.135 Uiso 1 1 calc R
C6R C 0.2460(8) -0.3182(7) 0.0255(7) 0.085(3) Uani 1 1 d .
H6RA H 0.2054 -0.3686 0.0662 0.127 Uiso 1 1 calc R
H6RB H 0.2412 -0.3678 -0.0356 0.127 Uiso 1 1 calc R
H6RC H 0.1996 -0.2730 0.0021 0.127 Uiso 1 1 calc R
C7R C 0.3393(8) -0.0767(7) 0.1790(6) 0.061(2) Uani 1 1 d .
C8R C 0.2314(9) -0.0816(7) 0.0966(7) 0.076(3) Uani 1 1 d .
H8RA H 0.1837 -0.1401 0.0314 0.091 Uiso 1 1 calc R
N9R N 0.2056(7) 0.0068(6) 0.1227(5) 0.073(2) Uani 1 1 d .
N10R N 0.2961(7) 0.0673(5) 0.2224(5) 0.0620(18) Uani 1 1 d .
C11R C 0.2953(10) 0.1705(7) 0.2787(7) 0.082(3) Uani 1 1 d .
H11A H 0.3565 0.1949 0.3526 0.098 Uiso 1 1 calc R
H11B H 0.2068 0.1457 0.2787 0.098 Uiso 1 1 calc R
C12R C 0.3317(11) 0.2760(8) 0.2346(7) 0.104(4) Uani 1 1 d .
H12A H 0.2716 0.2531 0.1605 0.125 Uiso 1 1 calc R
H12B H 0.4215 0.3041 0.2366 0.125 Uiso 1 1 calc R
C13R C 0.3246(12) 0.3760(9) 0.2974(10) 0.144(5) Uani 1 1 d .
H13B H 0.3526 0.4453 0.2694 0.216 Uiso 1 1 calc R
H13C H 0.3821 0.3969 0.3711 0.216 Uiso 1 1 calc R
H13D H 0.2346 0.3498 0.2918 0.216 Uiso 1 1 calc R
C14R C 0.3764(8) 0.0203(7) 0.2568(6) 0.061(2) Uani 1 1 d .
H14A H 0.4464 0.0492 0.3231 0.074 Uiso 1 1 calc R

loop_
_atom_site_aniso_label
_atom_site_aniso_U_11
_atom_site_aniso_U_22
_atom_site_aniso_U_33
_atom_site_aniso_U_23
_atom_site_aniso_U_13
_atom_site_aniso_U_12
Cu1 0.0741(11) 0.0600(10) 0.0659(10) 0.0079(7) 0.0323(8) 0.0325(8)
O1 0.074(4) 0.062(4) 0.063(4) 0.011(3) 0.026(3) 0.037(3)
C1 0.132(13) 0.112(12) 0.161(13) 0.057(11) 0.112(13) 0.068(11)
F1 0.28(3) 0.16(2) 0.18(2) 0.125(17) 0.11(2) 0.14(2)
F1A 0.17(2) 0.087(10) 0.098(13) 0.036(10) 0.087(15) 0.054(13)
F2 0.245(9) 0.080(4) 0.211(8) 0.058(5) 0.166(7) 0.088(5)
F3 0.170(9) 0.104(6) 0.353(17) 0.013(8) 0.136(10) 0.033(7)
C2 0.086(7) 0.050(6) 0.068(6) 0.010(5) 0.027(6) 0.033(5)
C3 0.084(7) 0.074(7) 0.086(7) 0.019(6) 0.044(6) 0.043(6)
C4 0.053(6) 0.075(7) 0.048(5) 0.005(5) 0.016(4) 0.031(5)
C5 0.097(9) 0.075(7) 0.091(8) 0.009(7) 0.053(7) 0.043(7)
F4 0.098(5) 0.141(6) 0.116(5) -0.054(4) 0.030(4) 0.042(4)
F5 0.194(7) 0.172(6) 0.119(5) 0.042(4) 0.086(5) 0.149(6)
F6 0.187(7) 0.108(5) 0.163(6) 0.016(4) 0.135(6) 0.052(5)
O2 0.081(4) 0.072(4) 0.059(3) 0.010(3) 0.030(3) 0.042(3)
Cu2 0.0553(7) 0.0555(7) 0.0601(7) 0.0048(5) 0.0150(5) 0.0214(5)
O3 0.047(4) 0.050(3) 0.064(3) 0.003(3) 0.013(3) 0.022(3)
C6 0.067(9) 0.056(7) 0.066(8) 0.017(6) 0.010(7) 0.003(6)
F7 0.022(12) 0.117(15) 0.14(2) -0.017(13) 0.023(12) 0.009(9)
F8 0.07(2) 0.058(10) 0.167(19) 0.049(11) 0.033(13) 0.022(11)
F9 0.069(13) 0.078(12) 0.111(16) -0.052(11) 0.036(10) 0.000(9)
F7A 0.12(2) 0.051(9) 0.15(3) -0.012(12) -0.041(19) 0.035(11)
F8A 0.057(19) 0.084(12) 0.087(11) 0.001(9) 0.024(12) -0.008(12)
F9A 0.13(3) 0.11(2) 0.11(2) -0.006(14) 0.08(2) -0.009(18)
C7 0.061(6) 0.056(6) 0.049(5) 0.014(4) 0.012(5) 0.026(5)
C8 0.057(6) 0.057(6) 0.084(6) 0.010(5) 0.021(5) 0.022(5)
C9 0.077(7) 0.049(6) 0.083(6) 0.009(5) 0.031(6) 0.036(6)
C10 0.061(9) 0.086(10) 0.118(12) 0.011(9) 0.026(8) 0.034(8)
F10 0.50(7) 0.38(5) 0.14(2) 0.15(3) 0.20(4) 0.40(5)
F11 0.21(2) 0.060(9) 0.29(4) 0.082(14) 0.17(2) 0.074(12)
F12 0.102(7) 0.117(7) 0.44(2) -0.039(9) 0.092(9) 0.056(6)
F10A 0.078(9) 0.067(8) 0.12(2) -0.012(11) 0.030(10) 0.035(8)
F11A 0.64(8) 0.46(6) 0.14(2) 0.18(3) 0.21(3) 0.52(7)
O4 0.065(4) 0.059(4) 0.077(4) 0.005(3) 0.017(3) 0.028(3)
O5 0.063(4) 0.061(4) 0.058(3) 0.004(3) 0.023(3) 0.015(3)
C11 0.095(12) 0.091(11) 0.095(10) 0.015(8) 0.063(10) 0.040(10)
F13 0.114(13) 0.060(9) 0.084(11) -0.005(8) 0.041(10) 0.014(9)
F14 0.140(19) 0.17(2) 0.081(12) 0.058(13) 0.070(13) 0.013(19)
F15 0.098(11) 0.24(4) 0.070(12) 0.056(16) 0.016(9) 0.050(15)
F13A 0.40(8) 0.21(6) 0.25(5) 0.14(4) 0.29(6) 0.21(6)
F14A 0.069(11) 0.140(19) 0.115(11) 0.039(12) 0.054(9) 0.024(11)
F15A 0.52(7) 0.25(4) 0.10(2) 0.10(2) 0.14(3) 0.34(5)
C12 0.057(6) 0.049(5) 0.077(6) 0.010(5) 0.030(5) 0.021(5)
C13 0.063(6) 0.056(6) 0.081(7) 0.012(5) 0.031(5) 0.017(5)
C14 0.058(6) 0.072(7) 0.062(6) -0.002(5) 0.018(5) 0.021(5)
C15 0.099(14) 0.098(12) 0.087(11) 0.000(9) 0.038(10) 0.014(9)
F16 0.038(17) 0.62(12) 0.08(2) 0.04(3) 0.003(16) -0.14(4)
F17 0.085(12) 0.109(14) 0.079(9) -0.042(9) 0.013(9) 0.003(10)
F18 0.13(2) 0.088(16) 0.125(17) -0.018(12) 0.069(17) -0.039(13)
F16A 0.14(2) 0.173(16) 0.130(19) -0.017(13) -0.064(15) 0.094(17)
F17A 0.27(7) 0.14(4) 0.32(7) -0.11(4) -0.05(5) 0.08(4)
F18A 0.054(11) 0.19(3) 0.086(11) 0.025(18) 0.023(8) -0.001(14)
O6 0.056(4) 0.056(3) 0.056(3) 0.004(3) 0.017(3) 0.017(3)
O1R 0.047(3) 0.051(3) 0.061(3) 0.007(3) 0.013(3) 0.016(3)
N2R 0.051(4) 0.046(4) 0.052(4) 0.003(3) 0.006(3) 0.020(3)
C3R 0.070(6) 0.063(6) 0.054(5) 0.004(4) 0.022(5) 0.032(5)
C4R 0.138(9) 0.107(8) 0.102(8) 0.027(7) 0.078(8) 0.057(7)
C5R 0.109(8) 0.079(7) 0.087(7) 0.001(5) 0.028(6) 0.060(6)
C6R 0.081(7) 0.067(6) 0.076(6) -0.004(5) 0.005(5) 0.030(5)
C7R 0.058(6) 0.051(5) 0.053(5) -0.004(4) 0.009(5) 0.021(5)
C8R 0.072(7) 0.057(6) 0.072(6) -0.006(4) 0.002(5) 0.030(5)
N9R 0.075(5) 0.067(5) 0.067(5) -0.001(4) -0.001(4) 0.048(4)
N10R 0.070(5) 0.053(4) 0.059(5) 0.005(4) 0.020(4) 0.032(4)
C11R 0.112(8) 0.047(5) 0.076(6) -0.002(5) 0.025(6) 0.040(5)
C12R 0.132(10) 0.060(7) 0.094(8) 0.009(6) 0.021(7) 0.040(7)
C13R 0.138(11) 0.070(8) 0.202(13) 0.013(8) 0.055(10) 0.040(8)
C14R 0.051(6) 0.051(5) 0.061(5) 0.004(4) 0.010(4) 0.017(4)

loop_
_atom_type_symbol
_atom_type_description
_atom_type_scat_dispersion_real
_atom_type_scat_dispersion_imag
_atom_type_scat_source
C C 0.0033 0.0016 'International Tables Vol C Tables 4.2.6.8 and 6.1.1.4'
H H 0.0000 0.0000 'International Tables Vol C Tables 4.2.6.8 and 6.1.1.4'
N N 0.0061 0.0033 'International Tables Vol C Tables 4.2.6.8 and 6.1.1.4'
O O 0.0106 0.0060 'International Tables Vol C Tables 4.2.6.8 and 6.1.1.4'
F F 0.0171 0.0103 'International Tables Vol C Tables 4.2.6.8 and 6.1.1.4'
Cu Cu 0.3201 1.2651 'International Tables Vol C Tables 4.2.6.8 and 6.1.1.4'

loop_
_geom_angle_atom_site_label_1
_geom_angle_atom_site_label_2
_geom_angle_atom_site_label_3
_geom_angle
_geom_angle_site_symmetry_1
_geom_angle_site_symmetry_3
O2 Cu1 O2 180.0(3) 2 .
O2 Cu1 O1 92.4(2) 2 2
O2 Cu1 O1 87.6(2) . 2
O2 Cu1 O1 87.6(2) 2 .
O2 Cu1 O1 92.4(2) . .
O1 Cu1 O1 180.0 2 .
O2 Cu1 N9R 93.9(2) 2 2
O2 Cu1 N9R 86.1(2) . 2
O1 Cu1 N9R 85.6(2) 2 2
O1 Cu1 N9R 94.4(2) . 2
O2 Cu1 N9R 86.1(2) 2 .
O2 Cu1 N9R 93.9(2) . .
O1 Cu1 N9R 94.4(2) 2 .
O1 Cu1 N9R 85.6(2) . .
N9R Cu1 N9R 180.0 2 .
C2 O1 Cu1 124.2(5) . .
F1A C1 F2 121.5(16) . .
F1A C1 F3 86.8(15) . .
F2 C1 F3 102.5(16) . .
F1A C1 F1 41.2(15) . .
F2 C1 F1 102.4(17) . .
F3 C1 F1 128(2) . .
F1A C1 C2 118.9(16) . .
F2 C1 C2 113.2(11) . .
F3 C1 C2 106.5(12) . .
F1 C1 C2 104.5(16) . .
F1A F1 C1 55(2) . .
F1 F1A C1 84(3) . .
F1 F1A F3 134(4) . .
C1 F1A F3 50.3(12) . .
C1 F3 F1A 42.9(9) . .
O1 C2 C3 128.8(8) . .
O1 C2 C1 114.3(9) . .
C3 C2 C1 116.8(10) . .
O1 C2 Cu1 34.8(4) . .
C3 C2 Cu1 93.9(6) . .
C1 C2 Cu1 149.1(8) . .
C4 C3 C2 123.1(9) . .
C4 C3 Cu1 62.1(5) . .
C2 C3 Cu1 61.0(5) . .
O2 C4 C3 126.9(8) . .
O2 C4 C5 112.0(8) . .
C3 C4 C5 121.1(9) . .
O2 C4 Cu1 34.2(4) . .
C3 C4 Cu1 92.8(5) . .
C5 C4 Cu1 146.1(7) . .
F4 C5 F6 109.9(9) . .
F4 C5 F5 107.4(9) . .
F6 C5 F5 104.2(10) . .
F4 C5 C4 112.6(9) . .
F6 C5 C4 112.1(8) . .
F5 C5 C4 110.3(9) . .
C4 O2 Cu1 124.5(5) . .
O6 Cu2 O1R 91.3(2) . .
O6 Cu2 O3 175.3(2) . .
O1R Cu2 O3 86.1(2) . .
O6 Cu2 O5 91.7(2) . .
O1R Cu2 O5 167.0(2) . .
O3 Cu2 O5 90.0(2) . .
O6 Cu2 O4 95.1(2) . .
O1R Cu2 O4 96.8(2) . .
O3 Cu2 O4 89.0(2) . .
O5 Cu2 O4 95.5(2) . .
O6 Cu2 C14 21.4(2) . .
O1R Cu2 C14 112.7(2) . .
O3 Cu2 C14 160.6(3) . .
O5 Cu2 C14 70.6(3) . .
O4 Cu2 C14 93.4(2) . .
C7 O3 Cu2 125.2(5) . .
F9A C6 F8A 123(2) . .
F9A C6 F8 115(3) . .
F8A C6 F8 26(2) . .
F9A C6 F7 104(3) . .
F8A C6 F7 80(2) . .
F8 C6 F7 106(2) . .
F9A C6 F7A 75(2) . .
F8A C6 F7A 105(2) . .
F8 C6 F7A 129(2) . .
F7 C6 F7A 31(2) . .
F9A C6 F9 31(3) . .
F8A C6 F9 104(2) . .
F8 C6 F9 87(2) . .
F7 C6 F9 127.5(19) . .
F7A C6 F9 104(3) . .
F9A C6 C7 112.9(19) . .
F8A C6 C7 117.2(14) . .
F8 C6 C7 106.6(16) . .
F7 C6 C7 113.2(16) . .
F7A C6 C7 114.5(14) . .
F9 C6 C7 111.2(19) . .
F7A F7 C6 75(4) . .
F7A F7 F8A 116(5) . .
C6 F7 F8A 49.8(14) . .
F8A F8 C6 76(7) . .
F9A F9 C6 61(5) . .
F7 F7A C6 74(4) . .
F7 F7A F9A 120(5) . .
C6 F7A F9A 49.3(18) . .
F8 F8A C6 78(6) . .
F8 F8A F7 128(7) . .
C6 F8A F7 50.6(17) . .
F9 F9A C6 88(7) . .
F9 F9A F7A 137(8) . .
C6 F9A F7A 55.3(19) . .
O3 C7 C8 129.4(8) . .
O3 C7 C6 113.2(9) . .
C8 C7 C6 117.3(11) . .
O3 C7 Cu2 33.7(3) . .
C8 C7 Cu2 96.8(5) . .
C6 C7 Cu2 145.5(8) . .
C7 C8 C9 123.4(9) . .
O4 C9 C8 128.0(8) . .
O4 C9 C10 114.5(9) . .
C8 C9 C10 117.5(10) . .
O4 C9 Cu2 39.6(4) . .
C8 C9 Cu2 89.3(5) . .
C10 C9 Cu2 151.8(8) . .
F11A C10 F10A 105(3) . .
F11A C10 F12 93(3) . .
F10A C10 F12 115.9(18) . .
F11A C10 F10 125(3) . .
F10A C10 F10 28(2) . .
F12 C10 F10 94(2) . .
F11A C10 F11 19(3) . .
F10A C10 F11 89.6(19) . .
F12 C10 F11 110(2) . .
F10 C10 F11 114(2) . .
F11A C10 C9 112.8(19) . .
F10A C10 C9 112.2(15) . .
F12 C10 C9 115.5(11) . .
F10 C10 C9 112.6(18) . .
F11 C10 C9 110.9(15) . .
F10A F10 C10 73(4) . .
C10 F12 F11A 41.1(10) . .
F10 F10A C10 80(5) . .
C10 F11A F12 46(2) . .
C9 O4 Cu2 119.5(5) . .
C12 O5 Cu2 125.0(5) . .
F13A C11 F15A 125(3) . .
F13A C11 F14 111(3) . .
F15A C11 F14 64(2) . .
F13A C11 F15 98(3) . .
F15A C11 F15 43(3) . .
F14 C11 F15 105(3) . .
F13A C11 F13 28(4) . .
F15A C11 F13 117(3) . .
F14 C11 F13 135(2) . .
F15 C11 F13 78(2) . .
F13A C11 F14A 65(3) . .
F15A C11 F14A 115(3) . .
F14 C11 F14A 55.1(17) . .
F15 C11 F14A 138.4(18) . .
F13 C11 F14A 93(2) . .
F13A C11 C12 116(2) . .
F15A C11 C12 115.1(19) . .
F14 C11 C12 113.2(14) . .
F15 C11 C12 113.2(15) . .
F13 C11 C12 105.8(17) . .
F14A C11 C12 108.4(13) . .
F13A F13 C11 55(5) . .
F13A F13 F15 93(7) . .
C11 F13 F15 49.1(15) . .
C11 F14 F14A 72(2) . .
C11 F14 F15A 57(2) . .
F14A F14 F15A 124(3) . .
F15A F15 C11 62(2) . .
F15A F15 F13 110(4) . .
C11 F15 F13 52.7(15) . .
F13 F13A C11 97(8) . .
F13 F13A F14A 164(7) . .
C11 F13A F14A 68(3) . .
F14 F14A F13A 94(3) . .
F14 F14A C11 53.2(15) . .
F13A F14A C11 47.0(18) . .
F15 F15A C11 75(3) . .
F15 F15A F14 129(3) . .
C11 F15A F14 58.5(16) . .
O5 C12 C13 126.7(8) . .
O5 C12 C11 115.7(9) . .
C13 C12 C11 117.6(9) . .
O5 C12 Cu2 34.1(4) . .
C13 C12 Cu2 92.6(6) . .
C11 C12 Cu2 149.8(8) . .
C14 C13 C12 121.3(8) . .
O6 C14 C13 129.7(8) . .
O6 C14 C15 113.6(10) . .
C13 C14 C15 116.6(11) . .
O6 C14 Cu2 33.7(3) . .
C13 C14 Cu2 96.2(5) . .
C15 C14 Cu2 147.2(9) . .
F16A C15 F18A 83(2) . .
F16A C15 F16 18(4) . .
F18A C15 F16 98(3) . .
F16A C15 F17A 126(4) . .
F18A C15 F17A 110(4) . .
F16 C15 F17A 112(4) . .
F16A C15 F17 99(3) . .
F18A C15 F17 137(2) . .
F16 C15 F17 81(4) . .
F17A C15 F17 37(4) . .
F16A C15 F18 125(3) . .
F18A C15 F18 48.5(18) . .
F16 C15 F18 134(3) . .
F17A C15 F18 67(4) . .
F17 C15 F18 102(2) . .
F16A C15 C14 111.5(13) . .
F18A C15 C14 113.4(18) . .
F16 C15 C14 113(3) . .
F17A C15 C14 110(3) . .
F17 C15 C14 105.7(18) . .
F18 C15 C14 110.0(18) . .
C15 F16 F17 50(4) . .
F17A F17 C15 77(6) . .
F17A F17 F16 117(7) . .
C15 F17 F16 49.0(16) . .
F18A F18 C15 63(3) . .
F18A F18 F17A 115(5) . .
C15 F18 F17A 58(3) . .
C15 F16A F18A 49.3(17) . .
F17 F17A C15 67(4) . .
F17 F17A F18 120(7) . .
C15 F17A F18 55(3) . .
F18 F18A C15 69(3) . .
F18 F18A F16A 112(4) . .
C15 F18A F16A 47.9(15) . .
C14 O6 Cu2 124.8(5) . .
N2R O1R Cu2 123.6(4) . .
O1R N2R C7R 116.3(6) . .
O1R N2R C3R 117.9(6) . .
C7R N2R C3R 125.0(6) . .
O1R N2R Cu2 34.3(3) . .
C7R N2R Cu2 107.4(5) . .
C3R N2R Cu2 122.6(4) . .
N2R C3R C4R 106.9(6) . .
N2R C3R C5R 107.6(6) . .
C4R C3R C5R 111.7(8) . .
N2R C3R C6R 110.4(7) . .
C4R C3R C6R 110.7(7) . .
C5R C3R C6R 109.4(7) . .
C14R C7R N2R 124.2(7) . .
C14R C7R C8R 103.9(8) . .
N2R C7R C8R 131.9(7) . .
N9R C8R C7R 111.6(7) . .
C8R N9R N10R 104.0(6) . .
C8R N9R Cu1 117.3(6) . .
N10R N9R Cu1 137.8(5) . .
C14R N10R N9R 112.4(6) . .
C14R N10R C11R 128.2(7) . .
N9R N10R C11R 119.4(7) . .
N10R C11R C12R 115.4(8) . .
C11R C12R C13R 110.7(9) . .
N10R C14R C7R 108.1(7) . .

loop_
_geom_bond_atom_site_label_1
_geom_bond_atom_site_label_2
_geom_bond_distance
_geom_bond_site_symmetry_2
Cu1 O2 1.943(5) 2
Cu1 O2 1.943(5) .
Cu1 O1 1.951(5) 2
Cu1 O1 1.951(5) .
Cu1 N9R 2.497(6) 2
Cu1 N9R 2.497(6) .
O1 C2 1.220(10) .
C1 F1A 1.19(2) .
C1 F2 1.243(14) .
C1 F3 1.344(17) .
C1 F1 1.44(3) .
C1 C2 1.563(14) .
F1 F1A 0.96(3) .
F1A F3 1.74(3) .
C2 C3 1.372(12) .
C3 C4 1.368(11) .
C4 O2 1.260(9) .
C4 C5 1.530(12) .
C5 F4 1.266(10) .
C5 F6 1.315(11) .
C5 F5 1.318(11) .
Cu2 O6 1.910(5) .
Cu2 O1R 1.938(5) .
Cu2 O3 1.941(5) .
Cu2 O5 1.987(5) .
Cu2 O4 2.205(6) .
Cu2 C14 2.823(9) .
O3 C7 1.262(9) .
C6 F9A 1.21(4) .
C6 F8A 1.30(3) .
C6 F8 1.31(4) .
C6 F7 1.31(3) .
C6 F7A 1.32(3) .
C6 F9 1.39(4) .
C6 C7 1.520(11) .
F7 F7A 0.70(5) .
F7 F8A 1.67(5) .
F8 F8A 0.58(5) .
F9 F9A 0.72(7) .
F7A F9A 1.55(5) .
C7 C8 1.373(11) .
C8 C9 1.419(11) .
C9 O4 1.239(10) .
C9 C10 1.537(14) .
C10 F11A 1.16(3) .
C10 F10A 1.24(2) .
C10 F12 1.263(13) .
C10 F10 1.28(3) .
C10 F11 1.31(3) .
F10 F10A 0.60(5) .
F12 F11A 1.77(5) .
O5 C12 1.263(8) .
C11 F13A 1.14(4) .
C11 F15A 1.20(3) .
C11 F14 1.22(2) .
C11 F15 1.32(3) .
C11 F13 1.39(4) .
C11 F14A 1.45(3) .
C11 C12 1.525(13) .
F13 F13A 0.66(6) .
F13 F15 1.71(5) .
F14 F14A 1.25(3) .
F14 F15A 1.29(5) .
F15 F15A 0.93(6) .
F13A F14A 1.41(5) .
C12 C13 1.387(10) .
C13 C14 1.378(11) .
C14 O6 1.257(9) .
C14 C15 1.570(14) .
C15 F16A 1.24(3) .
C15 F18A 1.26(3) .
C15 F16 1.28(7) .
C15 F17A 1.37(5) .
C15 F17 1.29(3) .
C15 F18 1.33(3) .
F16 F17 1.67(9) .
F17 F17A 0.84(9) .
F18 F18A 1.06(3) .
F18 F17A 1.48(9) .
F16A F18A 1.65(4) .
O1R N2R 1.295(7) .
N2R C7R 1.387(10) .
N2R C3R 1.512(9) .
C3R C4R 1.524(11) .
C3R C5R 1.526(11) .
C3R C6R 1.528(10) .
C7R C14R 1.360(10) .
C7R C8R 1.413(11) .
C8R N9R 1.331(10) .
N9R N10R 1.356(8) .
N10R C14R 1.332(9) .
N10R C11R 1.462(9) .
C11R C12R 1.483(11) .
C12R C13R 1.511(14) .
